data_7016306
loop_
_publ_author_name
'Ren, Peng'
'Vechorkin, Oleg'
'Csok, Zsolt'
'Salihu, Isuf'
'Scopelliti, Rosario'
'Hu, Xile'

_publ_section_title
;
 Pd, Pt, and Ru complexes of a pincer bis(amino)amide ligand.
;
_journal_issue 35
_journal_name_full 'Dalton transactions (Cambridge, England : 2003)'
_journal_page_first 8906
_journal_page_last 8911
_journal_paper_doi 10.1039/c1dt10195a
_journal_volume 40
_journal_year 2011
_chemical_formula_moiety 'C16 H20 Cl N3 Pd'
_chemical_formula_sum 'C16 H20 Cl N3 Pd'
_chemical_formula_weight 396.20
_chemical_name_systematic
;
?
;
_space_group_IT_number 96
_symmetry_cell_setting tetragonal
_symmetry_space_group_name_Hall 'P 4nw 2abw'
_symmetry_space_group_name_H-M 'P 43 21 2'
_atom_sites_solution_hydrogens geom
_atom_sites_solution_primary direct
_atom_sites_solution_secondary difmap
_audit_creation_method SHELXL-97
_cell_angle_alpha 90.00
_cell_angle_beta 90.00
_cell_angle_gamma 90.00
_cell_formula_units_Z 8
_cell_length_a 9.6434(10)
_cell_length_b 9.6434(10)
_cell_length_c 34.840(5)
_cell_measurement_reflns_used 76
_cell_measurement_temperature 100(2)
_cell_measurement_theta_max 20.839
_cell_measurement_theta_min 3.081
_cell_volume 3240.0(7)
_computing_cell_refinement 'Dirax/lsq (Duisenberg & Schreurs, 1989-2000)'
_computing_data_collection 'Collect (Bruker AXS BV, 1997-2004)'
_computing_data_reduction 'EvalCCD (Duisenberg & Schreurs, 1990-2000)'
_computing_molecular_graphics 'Bruker SHELXTL'
_computing_publication_material 'Bruker SHELXTL'
_computing_structure_refinement 'SHELXL-97 (Sheldrick, 1997)'
_computing_structure_solution 'SHELXS-97 (Sheldrick, 1990)'
_diffrn_ambient_temperature 100(2)
_diffrn_measured_fraction_theta_full 0.989
_diffrn_measured_fraction_theta_max 0.989
_diffrn_measurement_device_type 'Bruker APEX II CCD'
_diffrn_measurement_method 'phi and omega scans'
_diffrn_radiation_monochromator graphite
_diffrn_radiation_source 'fine-focus sealed tube'
_diffrn_radiation_type MoK\a
_diffrn_radiation_wavelength 0.71073
_diffrn_reflns_av_R_equivalents 0.0562
_diffrn_reflns_av_sigmaI/netI 0.0328
_diffrn_reflns_limit_h_max 11
_diffrn_reflns_limit_h_min -11
_diffrn_reflns_limit_k_max 11
_diffrn_reflns_limit_k_min -11
_diffrn_reflns_limit_l_max 42
_diffrn_reflns_limit_l_min -41
_diffrn_reflns_number 40537
_diffrn_reflns_theta_full 26.01
_diffrn_reflns_theta_max 26.01
_diffrn_reflns_theta_min 3.46
_exptl_absorpt_coefficient_mu 1.307
_exptl_absorpt_correction_T_max 1.0000
_exptl_absorpt_correction_T_min 0.7102
_exptl_absorpt_correction_type multi-scan
_exptl_absorpt_process_details 'SADABS V2.10, G.M.Sheldrick, 2003'
_exptl_crystal_colour red
_exptl_crystal_density_diffrn 1.624
_exptl_crystal_density_method 'not measured'
_exptl_crystal_description prismatic
_exptl_crystal_F_000 1600
_exptl_crystal_size_max 0.47
_exptl_crystal_size_mid 0.26
_exptl_crystal_size_min 0.11
_refine_diff_density_max 0.448
_refine_diff_density_min -0.372
_refine_diff_density_rms 0.086
_refine_ls_abs_structure_details 'Flack H D (1983), Acta Cryst. A39, 876-881, 1195 Friedel pairs'
_refine_ls_abs_structure_Flack 0.05(4)
_refine_ls_extinction_method none
_refine_ls_goodness_of_fit_ref 1.281
_refine_ls_hydrogen_treatment constr
_refine_ls_matrix_type full
_refine_ls_number_parameters 195
_refine_ls_number_reflns 3140
_refine_ls_number_restraints 0
_refine_ls_restrained_S_all 1.281
_refine_ls_R_factor_all 0.0364
_refine_ls_R_factor_gt 0.0313
_refine_ls_shift/su_max 0.001
_refine_ls_shift/su_mean 0.000
_refine_ls_structure_factor_coef Fsqd
_refine_ls_weighting_details 'calc w=1/[\s^2^(Fo^2^)+(0.0120P)^2^+3.0041P] where P=(Fo^2^+2Fc^2^)/3'
_refine_ls_weighting_scheme calc
_refine_ls_wR_factor_gt 0.0523
_refine_ls_wR_factor_ref 0.0536
_reflns_number_gt 2938
_reflns_number_total 3140
_reflns_threshold_expression >2sigma(I)
_cod_data_source_file c1dt10195a.txt
_cod_data_source_block ov-1039
_cod_depositor_comments
;
The following automatic conversions were performed:

'_symmetry_cell_setting' value 'Tetragonal' changed to 'tetragonal'
according to /home/saulius/struct/CIF-dictionaries/cif_core.dic
dictionary named 'cif_core.dic' version 2.4.1 from 2010-06-29.

Automatic conversion script
Id: cif_fix_values 1715 2011-07-08 13:25:40Z adriana 
;
_cod_original_cell_volume 3239.9(7)
_cod_database_code 7016306

loop_
_symmetry_equiv_pos_as_xyz
'x, y, z'
'-x, -y, z+1/2'
'-y+1/2, x+1/2, z+3/4'
'y+1/2, -x+1/2, z+1/4'
'-x+1/2, y+1/2, -z+3/4'
'x+1/2, -y+1/2, -z+1/4'
'y, x, -z'
'-y, -x, -z+1/2'

loop_
_atom_site_label
_atom_site_type_symbol
_atom_site_fract_x
_atom_site_fract_y
_atom_site_fract_z
_atom_site_U_iso_or_equiv
_atom_site_adp_type
_atom_site_occupancy
_atom_site_symmetry_multiplicity
_atom_site_calc_flag
_atom_site_refinement_flags
Pd1 Pd 0.20806(3) 0.56495(3) 0.062143(7) 0.01267(8) Uani 1 1 d .
Cl1 Cl 0.25021(10) 0.63950(11) -0.00114(2) 0.0222(2) Uani 1 1 d .
N1 N 0.3994(3) 0.6278(3) 0.08235(8) 0.0148(7) Uani 1 1 d .
N2 N 0.1754(3) 0.5033(3) 0.11498(7) 0.0152(7) Uani 1 1 d .
N3 N 0.0140(3) 0.4836(3) 0.05132(7) 0.0156(7) Uani 1 1 d .
C1 C 0.4051(4) 0.5895(4) 0.12408(9) 0.0134(8) Uani 1 1 d .
C2 C 0.5229(4) 0.6169(4) 0.14556(11) 0.0200(9) Uani 1 1 d .
H2 H 0.5984 0.6652 0.1342 0.024 Uiso 1 1 calc R
C3 C 0.5311(4) 0.5740(4) 0.18372(11) 0.0259(10) Uani 1 1 d .
H3 H 0.6116 0.5927 0.1986 0.031 Uiso 1 1 calc R
C4 C 0.4203(5) 0.5041(5) 0.19944(10) 0.0270(11) Uani 1 1 d .
H4 H 0.4249 0.4744 0.2254 0.032 Uiso 1 1 calc R
C5 C 0.3012(4) 0.4761(4) 0.17791(9) 0.0228(9) Uani 1 1 d .
H5 H 0.2275 0.4257 0.1895 0.027 Uiso 1 1 calc R
C6 C 0.2874(4) 0.5203(4) 0.13970(9) 0.0149(8) Uani 1 1 d .
C7 C 0.0459(4) 0.4437(4) 0.12126(9) 0.0150(8) Uani 1 1 d .
C8 C -0.0097(4) 0.3932(4) 0.15644(10) 0.0182(9) Uani 1 1 d .
H8 H 0.0462 0.3940 0.1789 0.022 Uiso 1 1 calc R
C9 C -0.1438(4) 0.3428(4) 0.15847(10) 0.0201(9) Uani 1 1 d .
H9 H -0.1780 0.3098 0.1823 0.024 Uiso 1 1 calc R
C10 C -0.2294(4) 0.3393(4) 0.12653(11) 0.0228(9) Uani 1 1 d .
H10 H -0.3223 0.3072 0.1285 0.027 Uiso 1 1 calc R
C11 C -0.1762(4) 0.3839(4) 0.09156(11) 0.0186(9) Uani 1 1 d .
H11 H -0.2321 0.3786 0.0692 0.022 Uiso 1 1 calc R
C12 C -0.0427(4) 0.4359(4) 0.08898(9) 0.0149(8) Uani 1 1 d .
C13 C 0.5091(4) 0.5503(4) 0.06114(10) 0.0222(9) Uani 1 1 d .
H13A H 0.6006 0.5793 0.0704 0.033 Uiso 1 1 calc R
H13B H 0.5014 0.5701 0.0336 0.033 Uiso 1 1 calc R
H13C H 0.4974 0.4506 0.0655 0.033 Uiso 1 1 calc R
C14 C 0.4196(4) 0.7800(4) 0.07755(10) 0.0216(8) Uani 1 1 d .
H14A H 0.3530 0.8298 0.0937 0.032 Uiso 1 1 calc R
H14B H 0.4050 0.8052 0.0506 0.032 Uiso 1 1 calc R
H14C H 0.5142 0.8050 0.0852 0.032 Uiso 1 1 calc R
C15 C -0.0806(4) 0.5863(4) 0.03288(10) 0.0231(9) Uani 1 1 d .
H15A H -0.1679 0.5407 0.0260 0.035 Uiso 1 1 calc R
H15B H -0.0367 0.6234 0.0097 0.035 Uiso 1 1 calc R
H15C H -0.0993 0.6622 0.0509 0.035 Uiso 1 1 calc R
C16 C 0.0302(4) 0.3615(4) 0.02479(10) 0.0236(10) Uani 1 1 d .
H16A H -0.0607 0.3193 0.0201 0.035 Uiso 1 1 calc R
H16B H 0.0920 0.2930 0.0366 0.035 Uiso 1 1 calc R
H16C H 0.0699 0.3927 0.0004 0.035 Uiso 1 1 calc R

loop_
_atom_site_aniso_label
_atom_site_aniso_U_11
_atom_site_aniso_U_22
_atom_site_aniso_U_33
_atom_site_aniso_U_23
_atom_site_aniso_U_13
_atom_site_aniso_U_12
Pd1 0.01269(16) 0.01562(17) 0.00970(12) 0.00152(12) -0.00125(12) -0.00073(13)
Cl1 0.0223(6) 0.0324(6) 0.0118(4) 0.0055(4) -0.0016(4) -0.0028(4)
N1 0.0158(19) 0.0168(18) 0.0119(14) -0.0012(13) 0.0019(13) -0.0022(13)
N2 0.0163(19) 0.0186(17) 0.0109(15) 0.0017(13) -0.0007(12) -0.0028(14)
N3 0.0146(17) 0.0195(18) 0.0126(17) 0.0006(13) -0.0010(13) -0.0033(13)
C1 0.017(2) 0.014(2) 0.0097(17) 0.0023(15) -0.0026(15) 0.0000(16)
C2 0.016(2) 0.020(2) 0.024(2) 0.0002(17) -0.0017(17) -0.0043(17)
C3 0.028(2) 0.028(2) 0.022(2) -0.002(2) -0.0114(18) 0.000(2)
C4 0.041(3) 0.031(2) 0.0087(18) 0.0026(17) -0.0062(19) -0.010(2)
C5 0.031(2) 0.024(2) 0.0140(18) 0.0027(15) -0.0046(17) -0.0103(19)
C6 0.019(2) 0.011(2) 0.0149(17) -0.0024(14) -0.0027(17) -0.0012(16)
C7 0.016(2) 0.0128(19) 0.0164(17) -0.0032(16) 0.0019(15) -0.0005(17)
C8 0.022(2) 0.019(2) 0.0142(18) 0.0013(15) -0.0002(16) -0.0026(16)
C9 0.023(2) 0.019(2) 0.0176(19) 0.0029(16) 0.0076(18) -0.0010(18)
C10 0.018(2) 0.019(2) 0.032(2) 0.0000(18) 0.0067(18) -0.0058(17)
C11 0.016(2) 0.015(2) 0.024(2) -0.0028(16) -0.0011(16) -0.0021(15)
C12 0.017(2) 0.014(2) 0.0135(17) 0.0015(16) 0.0025(15) -0.0021(18)
C13 0.014(2) 0.033(2) 0.0195(19) -0.003(2) 0.0018(18) 0.0020(18)
C14 0.022(2) 0.018(2) 0.0243(19) 0.0028(17) -0.0024(17) -0.0106(18)
C15 0.014(2) 0.034(3) 0.022(2) 0.0094(18) -0.0052(17) 0.0018(18)
C16 0.025(3) 0.026(2) 0.020(2) -0.0047(18) 0.0014(17) -0.0046(18)

loop_
_atom_type_symbol
_atom_type_description
_atom_type_scat_dispersion_real
_atom_type_scat_dispersion_imag
_atom_type_scat_source
C C 0.0033 0.0016 'International Tables Vol C Tables 4.2.6.8 and 6.1.1.4'
H H 0.0000 0.0000 'International Tables Vol C Tables 4.2.6.8 and 6.1.1.4'
N N 0.0061 0.0033 'International Tables Vol C Tables 4.2.6.8 and 6.1.1.4'
Cl Cl 0.1484 0.1585 'International Tables Vol C Tables 4.2.6.8 and 6.1.1.4'
Pd Pd -0.9988 1.0072 'International Tables Vol C Tables 4.2.6.8 and 6.1.1.4'

loop_
_geom_angle_atom_site_label_1
_geom_angle_atom_site_label_2
_geom_angle_atom_site_label_3
_geom_angle
N2 Pd1 N3 84.86(11)
N2 Pd1 N1 84.99(11)
N3 Pd1 N1 169.63(11)
N2 Pd1 Cl1 179.29(9)
N3 Pd1 Cl1 95.83(8)
N1 Pd1 Cl1 94.32(8)
C14 N1 C13 110.2(3)
C14 N1 C1 110.3(3)
C13 N1 C1 109.3(3)
C14 N1 Pd1 111.6(2)
C13 N1 Pd1 108.5(2)
C1 N1 Pd1 106.9(2)
C6 N2 C7 130.4(3)
C6 N2 Pd1 114.9(2)
C7 N2 Pd1 114.7(2)
C15 N3 C12 111.1(3)
C15 N3 C16 108.6(3)
C12 N3 C16 109.7(3)
C15 N3 Pd1 112.4(2)
C12 N3 Pd1 106.8(2)
C16 N3 Pd1 108.4(2)
C2 C1 C6 122.4(3)
C2 C1 N1 120.4(3)
C6 C1 N1 117.2(3)
C1 C2 C3 120.3(4)
C1 C2 H2 119.8
C3 C2 H2 119.8
C4 C3 C2 118.7(4)
C4 C3 H3 120.7
C2 C3 H3 120.7
C3 C4 C5 121.3(3)
C3 C4 H4 119.4
C5 C4 H4 119.4
C4 C5 C6 121.8(4)
C4 C5 H5 119.1
C6 C5 H5 119.1
N2 C6 C5 128.7(3)
N2 C6 C1 115.9(3)
C5 C6 C1 115.4(4)
N2 C7 C12 116.0(3)
N2 C7 C8 127.9(3)
C12 C7 C8 116.0(3)
C9 C8 C7 121.1(3)
C9 C8 H8 119.4
C7 C8 H8 119.4
C8 C9 C10 121.6(3)
C8 C9 H9 119.2
C10 C9 H9 119.2
C9 C10 C11 118.4(4)
C9 C10 H10 120.8
C11 C10 H10 120.8
C12 C11 C10 120.8(3)
C12 C11 H11 119.6
C10 C11 H11 119.6
C11 C12 C7 122.0(3)
C11 C12 N3 120.6(3)
C7 C12 N3 117.4(3)
N1 C13 H13A 109.5
N1 C13 H13B 109.5
H13A C13 H13B 109.5
N1 C13 H13C 109.5
H13A C13 H13C 109.5
H13B C13 H13C 109.5
N1 C14 H14A 109.5
N1 C14 H14B 109.5
H14A C14 H14B 109.5
N1 C14 H14C 109.5
H14A C14 H14C 109.5
H14B C14 H14C 109.5
N3 C15 H15A 109.5
N3 C15 H15B 109.5
H15A C15 H15B 109.5
N3 C15 H15C 109.5
H15A C15 H15C 109.5
H15B C15 H15C 109.5
N3 C16 H16A 109.5
N3 C16 H16B 109.5
H16A C16 H16B 109.5
N3 C16 H16C 109.5
H16A C16 H16C 109.5
H16B C16 H16C 109.5

loop_
_geom_bond_atom_site_label_1
_geom_bond_atom_site_label_2
_geom_bond_distance
Pd1 N2 1.960(3)
Pd1 N3 2.064(3)
Pd1 N1 2.066(3)
Pd1 Cl1 2.3544(10)
N1 C14 1.490(5)
N1 C13 1.491(5)
N1 C1 1.501(4)
N2 C6 1.391(4)
N2 C7 1.391(5)
N3 C15 1.491(5)
N3 C12 1.494(4)
N3 C16 1.505(5)
C1 C2 1.386(5)
C1 C6 1.425(5)
C2 C3 1.395(5)
C2 H2 0.9500
C3 C4 1.377(6)
C3 H3 0.9500
C4 C5 1.399(5)
C4 H4 0.9500
C5 C6 1.404(5)
C5 H5 0.9500
C7 C12 1.415(5)
C7 C8 1.424(5)
C8 C9 1.383(6)
C8 H8 0.9500
C9 C10 1.386(5)
C9 H9 0.9500
C10 C11 1.390(5)
C10 H10 0.9500
C11 C12 1.384(5)
C11 H11 0.9500
C13 H13A 0.9800
C13 H13B 0.9800
C13 H13C 0.9800
C14 H14A 0.9800
C14 H14B 0.9800
C14 H14C 0.9800
C15 H15A 0.9800
C15 H15B 0.9800
C15 H15C 0.9800
C16 H16A 0.9800
C16 H16B 0.9800
C16 H16C 0.9800

loop_
_geom_torsion_atom_site_label_1
_geom_torsion_atom_site_label_2
_geom_torsion_atom_site_label_3
_geom_torsion_atom_site_label_4
_geom_torsion
N2 Pd1 N1 C14 -119.6(2)
N3 Pd1 N1 C14 -131.5(7)
Cl1 Pd1 N1 C14 60.5(2)
N2 Pd1 N1 C13 118.8(2)
N3 Pd1 N1 C13 106.9(7)
Cl1 Pd1 N1 C13 -61.1(2)
N2 Pd1 N1 C1 1.0(2)
N3 Pd1 N1 C1 -10.9(8)
Cl1 Pd1 N1 C1 -178.9(2)
N3 Pd1 N2 C6 174.7(3)
N1 Pd1 N2 C6 -3.2(3)
N3 Pd1 N2 C7 -2.5(3)
N1 Pd1 N2 C7 179.6(3)
N2 Pd1 N3 C15 126.0(2)
N1 Pd1 N3 C15 137.9(7)
Cl1 Pd1 N3 C15 -54.1(2)
N2 Pd1 N3 C12 4.0(2)
N1 Pd1 N3 C12 15.9(8)
Cl1 Pd1 N3 C12 -176.1(2)
N2 Pd1 N3 C16 -114.0(2)
N1 Pd1 N3 C16 -102.1(7)
Cl1 Pd1 N3 C16 65.9(2)
C14 N1 C1 C2 -59.6(5)
C13 N1 C1 C2 61.7(4)
Pd1 N1 C1 C2 179.0(3)
C14 N1 C1 C6 122.7(3)
C13 N1 C1 C6 -116.0(4)
Pd1 N1 C1 C6 1.2(4)
C6 C1 C2 C3 1.4(6)
N1 C1 C2 C3 -176.2(3)
C1 C2 C3 C4 0.1(6)
C2 C3 C4 C5 0.0(7)
C3 C4 C5 C6 -1.5(7)
C7 N2 C6 C5 2.7(7)
Pd1 N2 C6 C5 -174.0(3)
C7 N2 C6 C1 -178.6(3)
Pd1 N2 C6 C1 4.8(4)
C4 C5 C6 N2 -178.5(4)
C4 C5 C6 C1 2.8(6)
C2 C1 C6 N2 178.4(3)
N1 C1 C6 N2 -3.9(5)
C2 C1 C6 C5 -2.7(5)
N1 C1 C6 C5 175.0(3)
C6 N2 C7 C12 -176.5(4)
Pd1 N2 C7 C12 0.2(4)
C6 N2 C7 C8 5.3(6)
Pd1 N2 C7 C8 -178.0(3)
N2 C7 C8 C9 176.7(4)
C12 C7 C8 C9 -1.5(5)
C7 C8 C9 C10 0.0(6)
C8 C9 C10 C11 2.0(6)
C9 C10 C11 C12 -2.6(6)
C10 C11 C12 C7 1.2(6)
C10 C11 C12 N3 180.0(3)
N2 C7 C12 C11 -177.5(3)
C8 C7 C12 C11 0.9(5)
N2 C7 C12 N3 3.6(5)
C8 C7 C12 N3 -178.0(3)
C15 N3 C12 C11 53.0(4)
C16 N3 C12 C11 -66.9(4)
Pd1 N3 C12 C11 175.9(3)
C15 N3 C12 C7 -128.1(4)
C16 N3 C12 C7 111.9(4)
Pd1 N3 C12 C7 -5.2(4)
